data_9016373
loop_
_publ_author_name
'Crosnier, M.'
'Delarue, E.'
'Choisnet, J.'
'Fourquet, J.'

_publ_section_title
;
 Li^+^-H^+^ exchange on Li2TiTeO6
 _cod_database_code 1000336
;
_journal_name_full 'European Journal of Solid State and Inorganic Chemistry'
_journal_page_first 321
_journal_page_last 332
_journal_volume 39
_journal_year 1992
_chemical_formula_sum 'O3 Te0.5 Ti0.5'
_space_group_IT_number 102
_symmetry_space_group_name_Hall 'P 4n -2n'
_symmetry_space_group_name_H-M 'P 42 n m'
_cell_angle_alpha 90
_cell_angle_beta 90
_cell_angle_gamma 90
_cell_length_a 4.6861
_cell_length_b 4.6861
_cell_length_c 8.8707
_cell_formula_units_Z 4
_cell_volume 194.796
_database_code_amcsd 0012628
_exptl_crystal_density_diffrn 4.628
_cod_duplicate_entry 1000336
_cod_original_formula_sum '(Te.5 Ti.5) O3'
_cod_database_code 9016373
_amcsd_formula_title 'H1.68 Li0.32 O6 Te Ti'

loop_
_space_group_symop_operation_xyz
x,y,z
-y,-x,z
1/2-y,1/2+x,1/2+z
1/2+x,1/2-y,1/2+z
-x,-y,z
y,x,z
1/2+y,1/2-x,1/2+z
1/2-x,1/2+y,1/2+z

loop_
_atom_site_label
_atom_site_fract_x
_atom_site_fract_y
_atom_site_fract_z
_atom_site_occupancy
Te1 0.00000 0.00000 0.00000 0.88500
Ti1 0.00000 0.00000 0.00000 0.11500
Te2 0.00000 0.00000 0.34810 0.11500
Ti2 0.00000 0.00000 0.34810 0.88500
O1 0.29100 0.29100 0.02800 1.00000
O2 0.30000 0.30000 0.35100 1.00000
O3 0.30700 0.30700 0.67400 1.00000

loop_
_cod_related_entry_id
_cod_related_entry_database
_cod_related_entry_code
1 AMCSD 0012628
